data_4515972
loop_
_publ_author_name
'Yang, Ren-Yin'
'Sun, Jing'
'Yan, Chao-Guo'

_publ_section_title
;
 HOAc-Mediated Domino Diels-Alder Reaction for Synthesis of
 Spiro[cyclohexane-1,3'-indolines] in Ionic Liquid [Bmim]Br.
;
_journal_issue 5
_journal_name_full 'ACS omega'
_journal_page_first 5406
_journal_page_last 5416
_journal_paper_doi 10.1021/acsomega.8b00464
_journal_volume 3
_journal_year 2018
_chemical_formula_moiety 'C30 H29 N O2'
_chemical_formula_sum 'C30 H29 N O2'
_chemical_formula_weight 435.54
_space_group_crystal_system triclinic
_space_group_IT_number 2
_space_group_name_Hall '-P 1'
_space_group_name_H-M_alt 'P -1'
_atom_sites_solution_hydrogens geom
_audit_creation_method SHELXL-2014/7
_cell_angle_alpha 74.530(3)
_cell_angle_beta 72.545(3)
_cell_angle_gamma 75.112(3)
_cell_formula_units_Z 2
_cell_length_a 9.3213(9)
_cell_length_b 10.4713(9)
_cell_length_c 13.6900(12)
_cell_measurement_reflns_used 6886
_cell_measurement_temperature 296(2)
_cell_measurement_theta_max 27.15
_cell_measurement_theta_min 2.33
_cell_volume 1205.56(19)
_computing_cell_refinement 'Bruker SAINT'
_computing_data_collection 'Bruker APEX2'
_computing_data_reduction 'Bruker SAINT'
_computing_molecular_graphics 'Bruker SHELXTL'
_computing_publication_material 'Bruker SHELXTL'
_computing_structure_refinement 'SHELXL-2014/7 (Sheldrick, 2014)'
_computing_structure_solution 'SHELXS-97 (Sheldrick 2008)'
_diffrn_ambient_temperature 296(2)
_diffrn_measured_fraction_theta_full 0.997
_diffrn_measured_fraction_theta_max 0.993
_diffrn_measurement_device_type 'CCD area detector'
_diffrn_measurement_method 'phi and omega scans'
_diffrn_radiation_source 'fine-focus sealed tube'
_diffrn_radiation_type MoK\a
_diffrn_radiation_wavelength 0.71073
_diffrn_reflns_av_R_equivalents 0.0382
_diffrn_reflns_av_unetI/netI 0.0467
_diffrn_reflns_Laue_measured_fraction_full 0.997
_diffrn_reflns_Laue_measured_fraction_max 0.993
_diffrn_reflns_limit_h_max 12
_diffrn_reflns_limit_h_min -12
_diffrn_reflns_limit_k_max 13
_diffrn_reflns_limit_k_min -11
_diffrn_reflns_limit_l_max 17
_diffrn_reflns_limit_l_min -17
_diffrn_reflns_number 18882
_diffrn_reflns_point_group_measured_fraction_full 0.997
_diffrn_reflns_point_group_measured_fraction_max 0.993
_diffrn_reflns_theta_full 25.242
_diffrn_reflns_theta_max 27.552
_diffrn_reflns_theta_min 2.056
_exptl_absorpt_coefficient_mu 0.074
_exptl_absorpt_correction_T_max 0.985
_exptl_absorpt_correction_T_min 0.978
_exptl_absorpt_correction_type multi-scan
_exptl_absorpt_process_details sadabs
_exptl_crystal_colour colorless
_exptl_crystal_density_diffrn 1.200
_exptl_crystal_description block
_exptl_crystal_F_000 464
_exptl_crystal_size_max 0.300
_exptl_crystal_size_mid 0.260
_exptl_crystal_size_min 0.200
_refine_diff_density_max 0.189
_refine_diff_density_min -0.201
_refine_diff_density_rms 0.037
_refine_ls_extinction_method none
_refine_ls_goodness_of_fit_ref 1.019
_refine_ls_hydrogen_treatment constr
_refine_ls_matrix_type full
_refine_ls_number_parameters 301
_refine_ls_number_reflns 5544
_refine_ls_number_restraints 0
_refine_ls_restrained_S_all 1.019
_refine_ls_R_factor_all 0.0962
_refine_ls_R_factor_gt 0.0552
_refine_ls_shift/su_max 0.000
_refine_ls_shift/su_mean 0.000
_refine_ls_structure_factor_coef Fsqd
_refine_ls_weighting_details 'w=1/[\s^2^(Fo^2^)+(0.0636P)^2^+0.2667P] where P=(Fo^2^+2Fc^2^)/3'
_refine_ls_weighting_scheme calc
_refine_ls_wR_factor_gt 0.1264
_refine_ls_wR_factor_ref 0.1437
_reflns_Friedel_coverage 0.000
_reflns_number_gt 3663
_reflns_number_total 5544
_reflns_threshold_expression 'I > 2\s(I)'
_cod_data_source_file ao8b00464_si_002.cif
_cod_data_source_block 1a
_cod_database_code 4515972
_shelx_shelxl_version_number 2014/7
_shelx_space_group_comment
; 
The symmetry employed for this shelxl refinement is uniquely defined 
by the following loop, which should always be used as a source of 
symmetry information in preference to the above space-group names. 
They are only intended as comments. 
;
_shelx_estimated_absorpt_t_min 0.978
_shelx_estimated_absorpt_t_max 0.985

loop_
_space_group_symop_operation_xyz
'x, y, z'
'-x, -y, -z'

loop_
_atom_site_label
_atom_site_type_symbol
_atom_site_fract_x
_atom_site_fract_y
_atom_site_fract_z
_atom_site_U_iso_or_equiv
_atom_site_adp_type
_atom_site_occupancy
_atom_site_site_symmetry_order
_atom_site_calc_flag
_atom_site_refinement_flags_posn
_atom_site_refinement_flags_adp
C1 C 0.3481(2) 0.6336(2) 0.55833(15) 0.0628(5) Uani 1 1 d . .
H1 H 0.2984 0.5782 0.6172 0.075 Uiso 1 1 calc R U
C2 C 0.4796(3) 0.6691(2) 0.55975(17) 0.0701(6) Uani 1 1 d . .
H2 H 0.5180 0.6373 0.6190 0.084 Uiso 1 1 calc R U
C3 C 0.5532(2) 0.7502(2) 0.47525(17) 0.0645(5) Uani 1 1 d . .
H3 H 0.6419 0.7747 0.4759 0.077 Uiso 1 1 calc R U
C4 C 0.4957(3) 0.7952(3) 0.38961(17) 0.0786(7) Uani 1 1 d . .
H4 H 0.5457 0.8510 0.3312 0.094 Uiso 1 1 calc R U
C5 C 0.3638(2) 0.7594(2) 0.38776(14) 0.0627(5) Uani 1 1 d . .
H5 H 0.3263 0.7913 0.3282 0.075 Uiso 1 1 calc R U
C6 C 0.28853(18) 0.67802(15) 0.47220(12) 0.0386(4) Uani 1 1 d . .
C7 C 0.1460(2) 0.63178(18) 0.47487(12) 0.0463(4) Uani 1 1 d . .
H7A H 0.1669 0.5339 0.4884 0.056 Uiso 1 1 calc R U
H7B H 0.0648 0.6594 0.5331 0.056 Uiso 1 1 calc R U
C8 C 0.12388(18) 0.60995(16) 0.30505(12) 0.0391(4) Uani 1 1 d . .
C9 C 0.03338(17) 0.68629(15) 0.22341(11) 0.0365(4) Uani 1 1 d . .
C10 C -0.04255(17) 0.81581(16) 0.26206(12) 0.0379(4) Uani 1 1 d . .
C11 C -0.1406(2) 0.92933(18) 0.22514(15) 0.0529(5) Uani 1 1 d . .
H11 H -0.1674 0.9374 0.1633 0.063 Uiso 1 1 calc R U
C12 C -0.1985(2) 1.0311(2) 0.28156(18) 0.0677(6) Uani 1 1 d . .
H12 H -0.2642 1.1082 0.2569 0.081 Uiso 1 1 calc R U
C13 C -0.1604(2) 1.0203(2) 0.37311(19) 0.0688(6) Uani 1 1 d . .
H13 H -0.2004 1.0902 0.4094 0.083 Uiso 1 1 calc R U
C14 C -0.0630(2) 0.90652(19) 0.41252(15) 0.0537(5) Uani 1 1 d . .
H14 H -0.0370 0.8985 0.4747 0.064 Uiso 1 1 calc R U
C15 C -0.00692(17) 0.80653(16) 0.35576(12) 0.0378(4) Uani 1 1 d . .
C16 C 0.13899(18) 0.69637(17) 0.11251(11) 0.0396(4) Uani 1 1 d . .
H16 H 0.1884 0.6041 0.1036 0.047 Uiso 1 1 calc R U
C17 C 0.26515(18) 0.77351(17) 0.09300(12) 0.0417(4) Uani 1 1 d . .
C18 C 0.37543(17) 0.78779(16) -0.01184(11) 0.0379(4) Uani 1 1 d . .
C19 C 0.42596(19) 0.90893(17) -0.05554(12) 0.0433(4) Uani 1 1 d . .
H19 H 0.3884 0.9797 -0.0200 0.052 Uiso 1 1 calc R U
C20 C 0.5311(2) 0.92582(18) -0.15089(13) 0.0470(4) Uani 1 1 d . .
H20 H 0.5626 1.0082 -0.1793 0.056 Uiso 1 1 calc R U
C21 C 0.59068(19) 0.82177(18) -0.20522(12) 0.0462(4) Uani 1 1 d . .
C22 C 0.7102(3) 0.8389(2) -0.30730(15) 0.0742(6) Uani 1 1 d . .
H22A H 0.7566 0.7523 -0.3250 0.111 Uiso 1 1 calc R U
H22B H 0.7873 0.8796 -0.3008 0.111 Uiso 1 1 calc R U
H22C H 0.6630 0.8959 -0.3614 0.111 Uiso 1 1 calc R U
C23 C 0.5389(2) 0.70157(18) -0.16212(13) 0.0473(4) Uani 1 1 d . .
H23 H 0.5768 0.6307 -0.1976 0.057 Uiso 1 1 calc R U
C24 C 0.43175(19) 0.68512(17) -0.06742(12) 0.0439(4) Uani 1 1 d . .
H24 H 0.3969 0.6041 -0.0405 0.053 Uiso 1 1 calc R U
C25 C 0.0494(2) 0.7587(2) 0.02858(13) 0.0539(5) Uani 1 1 d . .
H25A H 0.0219 0.8557 0.0237 0.065 Uiso 1 1 calc R U
H25B H 0.1157 0.7425 -0.0384 0.065 Uiso 1 1 calc R U
C26 C -0.0937(2) 0.7056(2) 0.04810(14) 0.0536(5) Uani 1 1 d . .
C27 C -0.1567(3) 0.7405(3) -0.04694(17) 0.0826(7) Uani 1 1 d . .
H27A H -0.0983 0.6809 -0.0935 0.124 Uiso 1 1 calc R U
H27B H -0.1500 0.8321 -0.0821 0.124 Uiso 1 1 calc R U
H27C H -0.2619 0.7307 -0.0259 0.124 Uiso 1 1 calc R U
C28 C -0.1561(2) 0.6362(2) 0.14052(15) 0.0552(5) Uani 1 1 d . .
C29 C -0.2974(3) 0.5777(3) 0.1629(2) 0.0914(8) Uani 1 1 d . .
H29A H -0.3344 0.6004 0.1009 0.137 Uiso 1 1 calc R U
H29B H -0.3753 0.6141 0.2179 0.137 Uiso 1 1 calc R U
H29C H -0.2724 0.4812 0.1843 0.137 Uiso 1 1 calc R U
C30 C -0.0860(2) 0.60169(18) 0.23247(13) 0.0482(4) Uani 1 1 d . .
H30A H -0.0370 0.5071 0.2419 0.058 Uiso 1 1 calc R U
H30B H -0.1677 0.6131 0.2948 0.058 Uiso 1 1 calc R U
N1 N 0.09043(15) 0.68212(13) 0.38067(9) 0.0383(3) Uani 1 1 d . .
O1 O 0.20808(15) 0.49992(12) 0.30534(10) 0.0601(4) Uani 1 1 d . .
O2 O 0.27337(15) 0.82760(15) 0.15863(9) 0.0625(4) Uani 1 1 d . .

loop_
_atom_site_aniso_label
_atom_site_aniso_U_11
_atom_site_aniso_U_22
_atom_site_aniso_U_33
_atom_site_aniso_U_23
_atom_site_aniso_U_13
_atom_site_aniso_U_12
C1 0.0776(14) 0.0703(13) 0.0503(11) 0.0085(9) -0.0326(10) -0.0333(11)
C2 0.0786(15) 0.0812(15) 0.0666(13) -0.0013(11) -0.0466(12) -0.0239(12)
C3 0.0494(11) 0.0804(14) 0.0749(14) -0.0158(11) -0.0265(10) -0.0190(10)
C4 0.0635(13) 0.1156(19) 0.0620(13) 0.0093(12) -0.0205(11) -0.0493(13)
C5 0.0564(12) 0.0922(15) 0.0429(10) 0.0085(10) -0.0212(9) -0.0329(11)
C6 0.0424(9) 0.0400(9) 0.0367(8) -0.0095(7) -0.0149(7) -0.0056(7)
C7 0.0522(10) 0.0580(11) 0.0323(8) 0.0003(7) -0.0163(7) -0.0197(8)
C8 0.0386(9) 0.0419(9) 0.0388(8) -0.0069(7) -0.0114(7) -0.0106(7)
C9 0.0369(8) 0.0428(9) 0.0341(8) -0.0068(6) -0.0117(6) -0.0127(7)
C10 0.0314(8) 0.0440(9) 0.0383(8) -0.0055(7) -0.0083(6) -0.0110(7)
C11 0.0454(10) 0.0544(11) 0.0589(11) -0.0052(9) -0.0215(9) -0.0063(8)
C12 0.0542(12) 0.0511(12) 0.0914(16) -0.0145(11) -0.0227(11) 0.0064(9)
C13 0.0600(13) 0.0588(13) 0.0884(16) -0.0357(11) -0.0122(12) 0.0012(10)
C14 0.0498(10) 0.0631(12) 0.0535(10) -0.0253(9) -0.0082(8) -0.0115(9)
C15 0.0317(8) 0.0448(9) 0.0380(8) -0.0090(7) -0.0057(6) -0.0122(7)
C16 0.0397(9) 0.0500(10) 0.0336(8) -0.0098(7) -0.0111(7) -0.0128(7)
C17 0.0404(9) 0.0544(10) 0.0340(8) -0.0096(7) -0.0113(7) -0.0127(7)
C18 0.0353(8) 0.0482(9) 0.0339(8) -0.0083(7) -0.0122(6) -0.0104(7)
C19 0.0456(9) 0.0473(10) 0.0421(9) -0.0132(7) -0.0122(7) -0.0120(8)
C20 0.0532(10) 0.0511(10) 0.0401(9) -0.0026(7) -0.0132(8) -0.0210(8)
C21 0.0441(9) 0.0599(11) 0.0351(8) -0.0078(8) -0.0110(7) -0.0113(8)
C22 0.0773(15) 0.0879(16) 0.0476(11) -0.0136(10) 0.0085(10) -0.0274(12)
C23 0.0487(10) 0.0506(10) 0.0421(9) -0.0152(8) -0.0092(8) -0.0053(8)
C24 0.0465(10) 0.0430(9) 0.0432(9) -0.0074(7) -0.0118(8) -0.0114(7)
C25 0.0527(11) 0.0797(13) 0.0351(9) -0.0058(8) -0.0162(8) -0.0226(9)
C26 0.0483(10) 0.0747(13) 0.0480(10) -0.0150(9) -0.0210(9) -0.0165(9)
C27 0.0734(15) 0.126(2) 0.0642(14) -0.0136(13) -0.0389(12) -0.0270(14)
C28 0.0522(11) 0.0705(12) 0.0572(11) -0.0154(9) -0.0208(9) -0.0254(9)
C29 0.0875(17) 0.131(2) 0.0833(16) -0.0075(15) -0.0372(14) -0.0638(16)
C30 0.0506(10) 0.0578(11) 0.0439(9) -0.0089(8) -0.0126(8) -0.0244(8)
N1 0.0400(7) 0.0452(8) 0.0333(7) -0.0068(6) -0.0133(6) -0.0106(6)
O1 0.0694(9) 0.0484(8) 0.0616(8) -0.0150(6) -0.0276(7) 0.0079(7)
O2 0.0644(8) 0.0992(10) 0.0406(7) -0.0264(7) -0.0028(6) -0.0440(8)

loop_
_atom_type_symbol
_atom_type_description
_atom_type_scat_dispersion_real
_atom_type_scat_dispersion_imag
_atom_type_scat_source
C C 0.0033 0.0016 'International Tables Vol C Tables 4.2.6.8 and 6.1.1.4'
H H 0.0000 0.0000 'International Tables Vol C Tables 4.2.6.8 and 6.1.1.4'
N N 0.0061 0.0033 'International Tables Vol C Tables 4.2.6.8 and 6.1.1.4'
O O 0.0106 0.0060 'International Tables Vol C Tables 4.2.6.8 and 6.1.1.4'

loop_
_geom_angle_atom_site_label_1
_geom_angle_atom_site_label_2
_geom_angle_atom_site_label_3
_geom_angle
C6 C1 C2 121.58(18)
C6 C1 H1 119.2
C2 C1 H1 119.2
C3 C2 C1 120.16(18)
C3 C2 H2 119.9
C1 C2 H2 119.9
C2 C3 C4 119.04(18)
C2 C3 H3 120.5
C4 C3 H3 120.5
C3 C4 C5 120.96(19)
C3 C4 H4 119.5
C5 C4 H4 119.5
C6 C5 C4 120.65(17)
C6 C5 H5 119.7
C4 C5 H5 119.7
C5 C6 C1 117.60(16)
C5 C6 C7 123.59(14)
C1 C6 C7 118.79(15)
N1 C7 C6 115.60(13)
N1 C7 H7A 108.4
C6 C7 H7A 108.4
N1 C7 H7B 108.4
C6 C7 H7B 108.4
H7A C7 H7B 107.4
O1 C8 N1 124.74(15)
O1 C8 C9 126.11(14)
N1 C8 C9 109.10(13)
C10 C9 C8 101.53(12)
C10 C9 C16 117.98(13)
C8 C9 C16 110.66(12)
C10 C9 C30 111.47(13)
C8 C9 C30 106.85(12)
C16 C9 C30 107.76(12)
C11 C10 C15 118.81(15)
C11 C10 C9 132.35(15)
C15 C10 C9 108.74(13)
C10 C11 C12 119.01(18)
C10 C11 H11 120.5
C12 C11 H11 120.5
C13 C12 C11 121.11(18)
C13 C12 H12 119.4
C11 C12 H12 119.4
C12 C13 C14 121.05(18)
C12 C13 H13 119.5
C14 C13 H13 119.5
C15 C14 C13 117.09(18)
C15 C14 H14 121.5
C13 C14 H14 121.5
C14 C15 C10 122.93(16)
C14 C15 N1 127.36(15)
C10 C15 N1 109.71(13)
C17 C16 C25 109.07(13)
C17 C16 C9 113.74(12)
C25 C16 C9 111.95(13)
C17 C16 H16 107.3
C25 C16 H16 107.3
C9 C16 H16 107.3
O2 C17 C18 120.29(14)
O2 C17 C16 121.51(14)
C18 C17 C16 118.13(13)
C24 C18 C19 118.22(14)
C24 C18 C17 123.15(15)
C19 C18 C17 118.62(14)
C20 C19 C18 120.82(15)
C20 C19 H19 119.6
C18 C19 H19 119.6
C19 C20 C21 120.96(16)
C19 C20 H20 119.5
C21 C20 H20 119.5
C23 C21 C20 118.14(15)
C23 C21 C22 121.13(17)
C20 C21 C22 120.73(17)
C21 C22 H22A 109.5
C21 C22 H22B 109.5
H22A C22 H22B 109.5
C21 C22 H22C 109.5
H22A C22 H22C 109.5
H22B C22 H22C 109.5
C24 C23 C21 121.00(16)
C24 C23 H23 119.5
C21 C23 H23 119.5
C23 C24 C18 120.81(15)
C23 C24 H24 119.6
C18 C24 H24 119.6
C26 C25 C16 114.44(14)
C26 C25 H25A 108.7
C16 C25 H25A 108.7
C26 C25 H25B 108.7
C16 C25 H25B 108.7
H25A C25 H25B 107.6
C28 C26 C25 122.21(15)
C28 C26 C27 124.76(17)
C25 C26 C27 113.03(16)
C26 C27 H27A 109.5
C26 C27 H27B 109.5
H27A C27 H27B 109.5
C26 C27 H27C 109.5
H27A C27 H27C 109.5
H27B C27 H27C 109.5
C26 C28 C30 122.44(16)
C26 C28 C29 124.02(17)
C30 C28 C29 113.45(17)
C28 C29 H29A 109.5
C28 C29 H29B 109.5
H29A C29 H29B 109.5
C28 C29 H29C 109.5
H29A C29 H29C 109.5
H29B C29 H29C 109.5
C28 C30 C9 115.36(14)
C28 C30 H30A 108.4
C9 C30 H30A 108.4
C28 C30 H30B 108.4
C9 C30 H30B 108.4
H30A C30 H30B 107.5
C8 N1 C15 110.70(12)
C8 N1 C7 122.99(14)
C15 N1 C7 126.28(13)

loop_
_geom_bond_atom_site_label_1
_geom_bond_atom_site_label_2
_geom_bond_distance
C1 C6 1.372(2)
C1 C2 1.376(3)
C1 H1 0.9300
C2 C3 1.352(3)
C2 H2 0.9300
C3 C4 1.355(3)
C3 H3 0.9300
C4 C5 1.383(3)
C4 H4 0.9300
C5 C6 1.360(2)
C5 H5 0.9300
C6 C7 1.515(2)
C7 N1 1.4513(19)
C7 H7A 0.9700
C7 H7B 0.9700
C8 O1 1.2159(19)
C8 N1 1.357(2)
C8 C9 1.530(2)
C9 C10 1.512(2)
C9 C16 1.535(2)
C9 C30 1.550(2)
C10 C11 1.379(2)
C10 C15 1.392(2)
C11 C12 1.385(3)
C11 H11 0.9300
C12 C13 1.371(3)
C12 H12 0.9300
C13 C14 1.389(3)
C13 H13 0.9300
C14 C15 1.372(2)
C14 H14 0.9300
C15 N1 1.407(2)
C16 C17 1.514(2)
C16 C25 1.530(2)
C16 H16 0.9800
C17 O2 1.2120(18)
C17 C18 1.489(2)
C18 C24 1.385(2)
C18 C19 1.386(2)
C19 C20 1.376(2)
C19 H19 0.9300
C20 C21 1.387(2)
C20 H20 0.9300
C21 C23 1.382(2)
C21 C22 1.504(2)
C22 H22A 0.9600
C22 H22B 0.9600
C22 H22C 0.9600
C23 C24 1.378(2)
C23 H23 0.9300
C24 H24 0.9300
C25 C26 1.499(2)
C25 H25A 0.9700
C25 H25B 0.9700
C26 C28 1.323(3)
C26 C27 1.505(2)
C27 H27A 0.9600
C27 H27B 0.9600
C27 H27C 0.9600
C28 C30 1.507(2)
C28 C29 1.509(3)
C29 H29A 0.9600
C29 H29B 0.9600
C29 H29C 0.9600
C30 H30A 0.9700
C30 H30B 0.9700
